data_7005412
loop_
_publ_author_name
'Burrows, Andrew D.'
'Cassar, Kevin'
'Mahon, Mary F.'
'Warren, John E.'

_publ_section_title
;
 The stepwise formation of mixed-metal coordination networks using
 complexes of 3-cyanoacetylacetonate.
;
_journal_issue 24
_journal_name_full 'Dalton transactions (Cambridge, England : 2003)'
_journal_page_first 2499
_journal_page_last 2509
_journal_paper_doi 10.1039/b702074k
_journal_year 2007
_chemical_formula_sum 'C12 H12 Ag Cu N3 O7'
_chemical_formula_weight 481.66
_chemical_name_systematic
;
?
;
_space_group_IT_number 2
_symmetry_cell_setting triclinic
_symmetry_space_group_name_Hall '-P 1'
_symmetry_space_group_name_H-M 'P -1'
_atom_sites_solution_hydrogens geom
_atom_sites_solution_primary direct
_atom_sites_solution_secondary difmap
_audit_creation_method SHELXL-97
_cell_angle_alpha 91.187(1)
_cell_angle_beta 97.692(1)
_cell_angle_gamma 117.238(1)
_cell_formula_units_Z 2
_cell_length_a 7.7735(2)
_cell_length_b 8.4210(2)
_cell_length_c 13.4553(4)
_cell_measurement_reflns_used 6217
_cell_measurement_temperature 150(2)
_cell_measurement_theta_max 30.089
_cell_measurement_theta_min 2.819
_cell_volume 772.71(4)
_computing_cell_refinement 'local programs'
_computing_data_collection 'Bruker SMART'
_computing_data_reduction 'Bruker SAINT'
_computing_molecular_graphics 'ORTEX (P.McArdle, 1995)'
_computing_publication_material 'SHELXL-97/2 (Sheldrick,1997)'
_computing_structure_refinement 'Bruker SHELXTL'
_computing_structure_solution 'Bruker SHELXTL'
_diffrn_ambient_temperature 150(2)
_diffrn_measured_fraction_theta_full 0.882
_diffrn_measured_fraction_theta_max 0.882
_diffrn_measurement_device_type 'Bruker APEXII diffractometer'
_diffrn_measurement_method '\w rotation with narrow frames'
_diffrn_radiation_monochromator 'Silicon 111'
_diffrn_radiation_source 'Daresbury SRS station 16.2 SMX'
_diffrn_radiation_type Synchrotron
_diffrn_radiation_wavelength 0.6751
_diffrn_reflns_av_R_equivalents 0.0131
_diffrn_reflns_av_sigmaI/netI 0.0199
_diffrn_reflns_limit_h_max 11
_diffrn_reflns_limit_h_min -11
_diffrn_reflns_limit_k_max 12
_diffrn_reflns_limit_k_min -12
_diffrn_reflns_limit_l_max 19
_diffrn_reflns_limit_l_min -19
_diffrn_reflns_number 9381
_diffrn_reflns_theta_full 30.88
_diffrn_reflns_theta_max 30.88
_diffrn_reflns_theta_min 3.39
_diffrn_standards_decay_% 10
_diffrn_standards_number 0
_exptl_absorpt_coefficient_mu 2.685
_exptl_absorpt_correction_T_max 0.8675
_exptl_absorpt_correction_T_min 0.4985
_exptl_absorpt_correction_type multi-scan
_exptl_crystal_colour aqua
_exptl_crystal_density_diffrn 2.070
_exptl_crystal_density_method 'not measured'
_exptl_crystal_description block
_exptl_crystal_F_000 474
_exptl_crystal_size_max 0.30
_exptl_crystal_size_mid 0.05
_exptl_crystal_size_min 0.05
_refine_diff_density_max 0.496
_refine_diff_density_min -0.699
_refine_diff_density_rms 0.070
_refine_ls_extinction_method none
_refine_ls_goodness_of_fit_ref 1.043
_refine_ls_hydrogen_treatment constr
_refine_ls_matrix_type full
_refine_ls_number_parameters 222
_refine_ls_number_reflns 5002
_refine_ls_number_restraints 0
_refine_ls_restrained_S_all 1.043
_refine_ls_R_factor_all 0.0242
_refine_ls_R_factor_gt 0.0216
_refine_ls_shift/su_max 0.001
_refine_ls_shift/su_mean 0.000
_refine_ls_structure_factor_coef Fsqd
_refine_ls_weighting_details 'calc w=1/[\s^2^(Fo^2^)+(0.0338P)^2^+0.2267P] where P=(Fo^2^+2Fc^2^)/3'
_refine_ls_weighting_scheme calc
_refine_ls_wR_factor_gt 0.0564
_refine_ls_wR_factor_ref 0.0581
_reflns_number_gt 4564
_reflns_number_total 5002
_reflns_threshold_expression >2sigma(I)
_cod_data_source_file b702074k.txt
_cod_data_source_block compound_5_bath148
_cod_depositor_comments
;
The following automatic conversions were performed:
'_symmetry_cell_setting' value 'Triclinic' changed to 'triclinic'
according to '/home/saulius/struct/CIF-dictionaries/cif_core.dic'
dictionary named 'cif_core.dic' version 2.4.1 from 2010-06-29.

Automatic conversion script
Id: cif_fix_enum 1527 2010-12-29 10:47:43Z saulius 
;
_cod_original_sg_symbol_H-M P-1
_cod_database_code 7005412

loop_
_symmetry_equiv_pos_as_xyz
'x, y, z'
'-x, -y, -z'

loop_
_atom_site_label
_atom_site_type_symbol
_atom_site_fract_x
_atom_site_fract_y
_atom_site_fract_z
_atom_site_U_iso_or_equiv
_atom_site_adp_type
_atom_site_occupancy
_atom_site_symmetry_multiplicity
_atom_site_calc_flag
_atom_site_refinement_flags
_atom_site_disorder_assembly
_atom_site_disorder_group
Ag1 Ag 0.430933(17) 0.404463(15) 0.184302(8) 0.02552(4) Uani 1 1 d . . .
Cu1 Cu 0.60223(2) 0.06009(2) 0.331557(11) 0.01462(4) Uani 1 1 d . . .
O1 O 0.79450(14) -0.00568(13) 0.29581(7) 0.01817(17) Uani 1 1 d . . .
O2 O 0.40378(14) -0.10335(14) 0.22460(7) 0.01964(18) Uani 1 1 d . . .
O3 O 0.78331(14) 0.18379(13) 0.45440(7) 0.01783(17) Uani 1 1 d . . .
O4 O 0.39796(14) 0.10172(13) 0.37657(7) 0.01778(17) Uani 1 1 d . . .
O5 O 0.67110(18) 0.29547(18) 0.24275(10) 0.0339(3) Uani 1 1 d . . .
O6 O 0.93869(18) 0.34088(18) 0.18698(10) 0.0331(3) Uani 1 1 d . . .
O7 O 0.80572(18) 0.51470(15) 0.15274(9) 0.0294(2) Uani 1 1 d . . .
N1 N 0.64976(19) -0.2675(2) -0.03695(10) 0.0271(3) Uani 1 1 d . . .
N2 N 0.57405(19) 0.45739(18) 0.68360(9) 0.0234(2) Uani 1 1 d . . .
N3 N 0.80926(18) 0.38395(16) 0.19294(9) 0.0213(2) Uani 1 1 d . . .
C1 C 0.9834(2) -0.0479(2) 0.18445(11) 0.0222(3) Uani 1 1 d . . .
H1A H 1.0830 -0.0012 0.2452 0.033 Uiso 1 1 calc R . .
H1B H 1.0265 0.0343 0.1320 0.033 Uiso 1 1 calc R . .
H1C H 0.9646 -0.1662 0.1604 0.033 Uiso 1 1 calc R . .
C2 C 0.79382(18) -0.06383(17) 0.20857(9) 0.0159(2) Uani 1 1 d . . .
C3 C 0.62275(19) -0.14365(17) 0.13327(9) 0.0167(2) Uani 1 1 d . . .
C4 C 0.43398(19) -0.16689(17) 0.14714(9) 0.0170(2) Uani 1 1 d . . .
C5 C 0.2602(2) -0.2692(2) 0.06654(11) 0.0259(3) Uani 1 1 d . . .
H5A H 0.1405 -0.3213 0.0969 0.039 Uiso 1 1 calc R . .
H5B H 0.2749 -0.3654 0.0327 0.039 Uiso 1 1 calc R . .
H5C H 0.2515 -0.1879 0.0174 0.039 Uiso 1 1 calc R . .
C6 C 0.6391(2) -0.21161(19) 0.04005(10) 0.0199(2) Uani 1 1 d . . .
C7 C 0.9235(2) 0.3527(2) 0.61275(10) 0.0244(3) Uani 1 1 d . . .
H7A H 1.0298 0.3253 0.6025 0.037 Uiso 1 1 calc R . .
H7B H 0.8771 0.3077 0.6757 0.037 Uiso 1 1 calc R . .
H7C H 0.9717 0.4828 0.6165 0.037 Uiso 1 1 calc R . .
C8 C 0.75764(18) 0.26425(17) 0.52635(9) 0.0163(2) Uani 1 1 d . . .
C9 C 0.58091(19) 0.27513(17) 0.52990(9) 0.0159(2) Uani 1 1 d . . .
C10 C 0.40866(18) 0.19141(17) 0.45532(9) 0.0153(2) Uani 1 1 d . . .
C11 C 0.2286(2) 0.20438(19) 0.47205(10) 0.0199(2) Uani 1 1 d . . .
H11A H 0.1347 0.1656 0.4092 0.030 Uiso 1 1 calc R . .
H11B H 0.2643 0.3289 0.4937 0.030 Uiso 1 1 calc R . .
H11C H 0.1689 0.1272 0.5242 0.030 Uiso 1 1 calc R . .
C12 C 0.5756(2) 0.37451(18) 0.61495(10) 0.0180(2) Uani 1 1 d . . .

loop_
_atom_site_aniso_label
_atom_site_aniso_U_11
_atom_site_aniso_U_22
_atom_site_aniso_U_33
_atom_site_aniso_U_23
_atom_site_aniso_U_13
_atom_site_aniso_U_12
Ag1 0.03436(7) 0.03085(7) 0.01363(6) -0.00875(4) 0.00239(4) 0.01792(5)
Cu1 0.01526(7) 0.01924(8) 0.00943(7) -0.00592(5) -0.00038(5) 0.00898(6)
O1 0.0192(4) 0.0253(4) 0.0113(4) -0.0068(3) -0.0014(3) 0.0128(4)
O2 0.0173(4) 0.0265(5) 0.0143(4) -0.0090(3) -0.0001(3) 0.0105(4)
O3 0.0172(4) 0.0237(4) 0.0119(4) -0.0070(3) -0.0001(3) 0.0099(3)
O4 0.0171(4) 0.0228(4) 0.0131(4) -0.0071(3) -0.0004(3) 0.0100(3)
O5 0.0305(6) 0.0392(6) 0.0391(7) 0.0202(5) 0.0141(5) 0.0193(5)
O6 0.0315(6) 0.0374(6) 0.0354(6) 0.0012(5) 0.0082(5) 0.0197(5)
O7 0.0340(6) 0.0228(5) 0.0299(6) 0.0052(4) 0.0065(5) 0.0114(4)
N1 0.0247(6) 0.0379(7) 0.0162(5) -0.0108(5) 0.0017(4) 0.0133(5)
N2 0.0276(6) 0.0278(6) 0.0162(5) -0.0065(4) 0.0023(4) 0.0146(5)
N3 0.0232(5) 0.0213(5) 0.0146(5) -0.0036(4) -0.0011(4) 0.0076(4)
C1 0.0179(5) 0.0291(7) 0.0196(6) -0.0074(5) 0.0014(5) 0.0119(5)
C2 0.0178(5) 0.0174(5) 0.0131(5) -0.0036(4) 0.0012(4) 0.0093(4)
C3 0.0176(5) 0.0209(6) 0.0104(5) -0.0060(4) 0.0005(4) 0.0087(4)
C4 0.0181(5) 0.0198(5) 0.0118(5) -0.0047(4) -0.0002(4) 0.0086(4)
C5 0.0184(6) 0.0352(8) 0.0187(6) -0.0134(5) -0.0041(5) 0.0104(5)
C6 0.0186(5) 0.0249(6) 0.0136(5) -0.0049(4) 0.0015(4) 0.0086(5)
C7 0.0184(6) 0.0346(7) 0.0154(6) -0.0121(5) -0.0032(5) 0.0104(5)
C8 0.0168(5) 0.0183(5) 0.0117(5) -0.0042(4) 0.0011(4) 0.0070(4)
C9 0.0183(5) 0.0181(5) 0.0109(5) -0.0053(4) 0.0013(4) 0.0088(4)
C10 0.0169(5) 0.0162(5) 0.0132(5) -0.0022(4) 0.0026(4) 0.0081(4)
C11 0.0182(5) 0.0254(6) 0.0184(6) -0.0041(5) 0.0031(4) 0.0124(5)
C12 0.0201(5) 0.0197(6) 0.0137(5) -0.0033(4) 0.0019(4) 0.0093(4)

loop_
_atom_type_symbol
_atom_type_description
_atom_type_scat_dispersion_real
_atom_type_scat_dispersion_imag
_atom_type_scat_source
C C 0.0033 0.0016 'International Tables Vol C Tables 4.2.6.8 and 6.1.1.4'
H H 0.0000 0.0000 'International Tables Vol C Tables 4.2.6.8 and 6.1.1.4'
N N 0.0061 0.0033 'International Tables Vol C Tables 4.2.6.8 and 6.1.1.4'
O O 0.0106 0.0060 'International Tables Vol C Tables 4.2.6.8 and 6.1.1.4'
Cu Cu 0.3201 1.2651 'International Tables Vol C Tables 4.2.6.8 and 6.1.1.4'
Ag Ag -0.8971 1.1015 'International Tables Vol C Tables 4.2.6.8 and 6.1.1.4'

loop_
_geom_angle_atom_site_label_1
_geom_angle_atom_site_label_2
_geom_angle_atom_site_label_3
_geom_angle
_geom_angle_site_symmetry_1
_geom_angle_site_symmetry_3
_geom_angle_publ_flag
N2 Ag1 N1 161.76(5) 2_666 2_655 ?
N2 Ag1 O5 102.95(5) 2_666 . ?
N1 Ag1 O5 94.40(5) 2_655 . ?
O1 Cu1 O2 92.19(4) . . ?
O1 Cu1 O3 87.46(4) . . ?
O2 Cu1 O3 168.70(5) . . ?
O1 Cu1 O4 173.23(4) . . ?
O2 Cu1 O4 87.10(4) . . ?
O3 Cu1 O4 91.91(4) . . ?
O1 Cu1 O5 98.92(5) . . ?
O2 Cu1 O5 92.89(5) . . ?
O3 Cu1 O5 98.33(5) . . ?
O4 Cu1 O5 87.85(5) . . ?
C2 O1 Cu1 124.56(9) . . ?
C4 O2 Cu1 126.01(9) . . ?
C8 O3 Cu1 127.95(9) . . ?
C10 O4 Cu1 128.18(9) . . ?
N3 O5 Cu1 133.58(10) . . ?
N3 O5 Ag1 101.59(9) . . ?
Cu1 O5 Ag1 123.48(5) . . ?
C6 N1 Ag1 161.43(12) . 2_655 ?
C12 N2 Ag1 176.19(12) . 2_666 ?
O6 N3 O7 122.65(13) . . ?
O6 N3 O5 120.51(13) . . ?
O7 N3 O5 116.84(13) . . ?
O1 C2 C3 123.33(12) . . ?
O1 C2 C1 117.41(11) . . ?
C3 C2 C1 119.26(11) . . ?
C6 C3 C4 117.59(11) . . ?
C6 C3 C2 117.82(11) . . ?
C4 C3 C2 124.53(11) . . ?
O2 C4 C3 123.25(11) . . ?
O2 C4 C5 116.80(12) . . ?
C3 C4 C5 119.95(11) . . ?
N1 C6 C3 178.95(15) . . ?
O3 C8 C9 123.64(11) . . ?
O3 C8 C7 117.56(12) . . ?
C9 C8 C7 118.80(11) . . ?
C12 C9 C8 117.16(12) . . ?
C12 C9 C10 117.90(12) . . ?
C8 C9 C10 124.93(11) . . ?
O4 C10 C9 123.18(12) . . ?
O4 C10 C11 117.61(11) . . ?
C9 C10 C11 119.18(11) . . ?
N2 C12 C9 178.88(16) . . ?

loop_
_geom_bond_atom_site_label_1
_geom_bond_atom_site_label_2
_geom_bond_distance
_geom_bond_site_symmetry_2
_geom_bond_publ_flag
Ag1 N2 2.1185(12) 2_666 ?
Ag1 N1 2.1366(12) 2_655 ?
Ag1 O5 2.4802(13) . ?
Cu1 O1 1.9264(10) . ?
Cu1 O2 1.9301(9) . ?
Cu1 O3 1.9396(9) . ?
Cu1 O4 1.9415(9) . ?
Cu1 O5 2.2229(12) . ?
O1 C2 1.2609(14) . ?
O2 C4 1.2590(15) . ?
O3 C8 1.2588(14) . ?
O4 C10 1.2593(14) . ?
O5 N3 1.2801(17) . ?
O6 N3 1.2267(18) . ?
O7 N3 1.2466(17) . ?
N1 C6 1.1576(17) . ?
N1 Ag1 2.1366(12) 2_655 ?
N2 C12 1.1508(17) . ?
N2 Ag1 2.1185(12) 2_666 ?
C1 C2 1.4975(18) . ?
C2 C3 1.4282(17) . ?
C3 C6 1.4129(18) . ?
C3 C4 1.4277(18) . ?
C4 C5 1.4992(18) . ?
C7 C8 1.5006(18) . ?
C8 C9 1.4250(18) . ?
C9 C12 1.4200(19) . ?
C9 C10 1.4296(18) . ?
C10 C11 1.4986(18) . ?
